data_7213093
loop_
_publ_author_name
'Enders, Dieter'
'Shilvock, John P.'
'Raabe, Gerhard'

_publ_contact_author
;
     Enders, Dieter
     Rheinisch- Westfaelische Technische Hochschule Aachen
     Institut fuer Organische Chemie
     Prof.-Pirlet-Strasse 1
     D-52056 Aachen
     Germany
;
_publ_section_title
;
 Asymmetric nucleophilic \a-amino-acylation with metalated chiral amino
 nitriles: enantioselective synthesis of 3-substituted
 5-amino-4-oxo-esters via asymmetric Michael addition
;
_journal_issue 12
_journal_name_full 'Journal of the Chemical Society, Perkin Transactions 1'
_journal_page_first 1617
_journal_paper_doi 10.1039/a903536b
_journal_year 1999
_chemical_formula_analytical 'C36 H45 O4 N3'
_chemical_formula_moiety 'C36 H45 O4 N3'
_chemical_formula_structural 'C36 H45 O4 N3'
_chemical_formula_sum 'C36 H45 N3 O4'
_chemical_formula_weight 583.78
_space_group_IT_number 19
_symmetry_cell_setting orthorhombic
_symmetry_space_group_name_Hall 'P 2ac 2ab'
_symmetry_space_group_name_H-M 'P 21 21 21'
_atom_sites_solution_hydrogens mixed
_atom_sites_solution_primary direct
_atom_sites_solution_secondary difmap
_audit_creation_date 99-02-26
_audit_creation_method from_xtal_archive_file_using_CIFIO
_cell_angle_alpha 90.00000
_cell_angle_beta 90.00000
_cell_angle_gamma 90.00000
_cell_formula_units_Z 4
_cell_length_a 9.758(2)
_cell_length_b 17.4250(10)
_cell_length_c 19.0720(10)
_cell_measurement_reflns_used 25
_cell_measurement_temperature 150
_cell_measurement_theta_max 18.9
_cell_measurement_theta_min 12.9
_cell_volume 3242.9(7)
_computing_data_reduction xtal_DIFDAT_SORTRF_ADDREF
_computing_molecular_graphics xtal
_computing_publication_material xtal_BONDLA_CIFIO
_computing_structure_refinement xtal_CRYLSQ
_computing_structure_solution xtal
_diffrn_ambient_temperature 293
_diffrn_measurement_device CAD4
_diffrn_measurement_method \w/2\q
_diffrn_radiation_monochromator graphite
_diffrn_radiation_source 'X-ray tube'
_diffrn_radiation_type 'Cu K\a'
_diffrn_radiation_wavelength 1.54179\%A
_diffrn_reflns_av_R_equivalents .021
_diffrn_reflns_av_sigmaI/netI .05
_diffrn_reflns_limit_h_max 12
_diffrn_reflns_limit_h_min -10
_diffrn_reflns_limit_k_max 21
_diffrn_reflns_limit_k_min -21
_diffrn_reflns_limit_l_max 23
_diffrn_reflns_limit_l_min -23
_diffrn_reflns_number 7211
_diffrn_reflns_reduction_process perpendicular_monochr_Lp
_diffrn_reflns_theta_max 74.96
_diffrn_reflns_theta_min 3.44
_diffrn_standards_decay_% 0
_diffrn_standards_interval_time 60
_diffrn_standards_number 3
_exptl_absorpt_coefficient_mu 5.83_cm
_exptl_absorpt_correction_type none
_exptl_crystal_colour colourless
_exptl_crystal_density_diffrn 1.196
_exptl_crystal_density_meas ?
_exptl_crystal_description irregular
_exptl_crystal_F_000 1256
_refine_diff_density_max .611
_refine_diff_density_min -.424
_refine_ls_abs_structure_details none
_refine_ls_abs_structure_Flack 0.11(53)
_refine_ls_extinction_coef .00000
_refine_ls_extinction_method none
_refine_ls_goodness_of_fit_all 1.457
_refine_ls_goodness_of_fit_obs 1.472
_refine_ls_hydrogen_treatment noref
_refine_ls_matrix_type full
_refine_ls_number_constraints 0
_refine_ls_number_parameters 388
_refine_ls_number_reflns 5640
_refine_ls_number_restraints 0
_refine_ls_R_factor_all .092
_refine_ls_R_factor_obs .072
_refine_ls_structure_factor_coef F
_refine_ls_weighting_scheme calc
_refine_ls_wR_factor_all .08
_refine_ls_wR_factor_obs .075
_reflns_d_resolution_high .798
_reflns_d_resolution_low 12.864
_reflns_limit_h_max 12
_reflns_limit_h_min -10
_reflns_limit_k_max 21
_reflns_limit_k_min -21
_reflns_limit_l_max 23
_reflns_limit_l_min -23
_reflns_number_observed 5648
_reflns_number_total 6399
_reflns_observed_criterion refl_observed_if_Inet_>_2.000_sigma(Inet)
_cod_data_source_file 903536bsup1.cif
_cod_data_source_block gr0365
_cod_depositor_comments
;
The following automatic conversions were performed:

'_exptl_crystal_density_meas' value 'not measured' was changed to '?'
- the value is perceived as not measured.

Automatic conversion script
Id: cif_fix_values 3008 2015-01-20 13:52:24Z robertas 

The following automatic conversions were performed:

'_atom_sites_solution_hydrogens' value 'difmap, geom' was changed to
'mixed'.

Automatic conversion script
Id: cif_fix_values 6452 2018-10-05 10:23:21Z andrius 
;
_cod_original_sg_symbol_Hall p_2ac_2ab
_cod_original_sg_symbol_H-M p_21_21_21
_cod_original_formula_sum 'C36 H45 O4 N3'
_cod_database_code 7213093

loop_
_symmetry_equiv_pos_as_xyz
+x,+y,+z
1/2-x,-y,1/2+z
1/2+x,1/2-y,-z
-x,1/2+y,1/2-z

loop_
_atom_site_aniso_label
_atom_site_aniso_U_11
_atom_site_aniso_U_22
_atom_site_aniso_U_33
_atom_site_aniso_U_12
_atom_site_aniso_U_13
_atom_site_aniso_U_23
O1 .0371(15) .0202(11) .0423(14) .0033(11) .0007(13) .0007(10)
C17 .038(3) .039(2) .045(2) -.0100(19) .017(2) -.0034(18)
N2 .0236(16) .0239(14) .0262(14) -.0002(12) .0015(13) -.0016(11)
C20 .038(2) .0309(17) .0246(17) .0035(18) .0015(16) .0010(15)
C19 .069(3) .032(2) .0275(19) .008(2) .007(2) .0042(16)
O2 .0330(16) .0367(15) .0674(19) .0039(13) -.0043(15) .0124(14)
C7 .026(2) .0331(19) .050(2) -.0014(17) .004(2) -.0078(17)
C3 .031(2) .0234(16) .0274(17) -.0002(15) -.0003(15) .0006(13)
C6 .026(2) .0221(15) .0319(18) -.0024(15) .0058(16) .0022(14)
N1 .0226(16) .0252(14) .0281(15) .0009(12) .0021(13) -.0020(11)
C8 .027(2) .043(2) .066(3) .0027(19) -.003(2) .001(2)
C18 .058(3) .035(2) .042(2) -.008(2) .014(2) .0035(18)
C14 .0204(18) .0245(15) .0291(17) -.0005(14) .0029(15) -.0035(13)
C21 .031(2) .0238(16) .0315(18) .0061(15) .0068(16) .0000(14)
C9 .025(2) .055(3) .065(3) -.002(2) -.016(2) .015(2)
C15 .036(2) .0250(16) .0213(16) .0017(16) .0025(16) -.0032(14)
C5 .050(3) .047(2) .061(3) .006(2) -.005(2) .021(2)
C4 .032(2) .0235(16) .0257(17) .0009(15) .0046(15) .0015(13)
C16 .036(2) .0317(18) .030(2) .0011(17) .0074(17) -.0003(15)
C13 .033(2) .0288(18) .041(2) .0018(16) .0106(18) -.0068(15)
C1 .041(3) .0300(19) .056(2) .0079(19) -.006(2) .0104(19)
C2 .039(2) .036(2) .051(2) -.007(2) -.013(2) .0096(18)
C11 .025(2) .053(2) .0307(19) -.0032(18) .0028(16) .0014(18)
C12 .045(3) .045(3) .091(4) .020(2) .013(3) .009(3)
C10 .046(3) .073(3) .031(2) -.011(3) -.007(2) .004(2)
C31 .030(2) .0295(17) .0308(18) -.0065(16) .0029(17) .0028(15)
O4 .0450(17) .0323(13) .0421(15) -.0076(13) .0106(14) .0043(12)
O3 .059(2) .0369(15) .066(2) -.0061(15) .0308(17) -.0088(14)
C37 .027(2) .0236(15) .0275(17) .0011(15) -.0017(16) .0025(14)
C43 .037(2) .0361(19) .0310(18) -.0012(18) -.0036(18) .0011(16)
C30 .027(2) .0253(16) .0311(17) -.0020(15) .0022(16) .0010(14)
C44 .025(2) .0252(16) .0338(18) -.0002(15) .0042(16) -.0029(14)
C36 .052(3) .039(2) .037(2) .001(2) -.008(2) -.0015(17)
C32 .036(2) .035(2) .038(2) -.0054(18) .0060(18) -.0084(17)
C40 .030(2) .0285(17) .0297(17) -.0022(16) .0013(16) .0008(15)
C34 .045(3) .068(3) .038(2) -.015(2) -.003(2) -.002(2)
C42 .041(2) .0275(17) .0329(19) -.0024(17) .0077(18) .0027(15)
N3 .0195(18) .046(2) .059(2) .0017(15) -.0047(16) -.0094(17)
C38 .027(2) .0255(17) .0365(19) .0010(15) .0086(17) -.0026(15)
C33 .042(3) .047(2) .045(2) -.010(2) .005(2) -.014(2)
C45 .064(3) .086(4) .029(2) -.016(3) -.007(2) .006(2)
C41 .041(3) .042(2) .059(3) -.007(2) .013(2) .013(2)
C35 .054(3) .062(3) .040(2) .008(3) -.010(2) .001(2)
H30a .04200 .04200 .04200 .00000 .00000 .00000
H37b .03900 .03900 .03900 .00000 .00000 .00000
H7 .05400 .05400 .05400 .00000 .00000 .00000
H45a .08700 .08700 .08700 .00000 .00000 .00000
H13c .05100 .05100 .05100 .00000 .00000 .00000
H4 .04100 .04100 .04100 .00000 .00000 .00000
H43a .05100 .05100 .05100 .00000 .00000 .00000
H19 .06500 .06500 .06500 .00000 .00000 .00000
H13b .05100 .05100 .05100 .00000 .00000 .00000
H37a .03900 .03900 .03900 .00000 .00000 .00000
H44 .04200 .04200 .04200 .00000 .00000 .00000
H42a .05000 .05000 .05000 .00000 .00000 .00000
H13a .05100 .05100 .05100 .00000 .00000 .00000
H5a .07600 .07600 .07600 .00000 .00000 .00000
H12c .09000 .09000 .09000 .00000 .00000 .00000
H5b .07600 .07600 .07600 .00000 .00000 .00000
H12a .09000 .09000 .09000 .00000 .00000 .00000
H10 .07500 .07500 .07500 .00000 .00000 .00000
H43b .05100 .05100 .05100 .00000 .00000 .00000
H20 .04700 .04700 .04700 .00000 .00000 .00000
H12b .09000 .09000 .09000 .00000 .00000 .00000
H42b .05000 .05000 .05000 .00000 .00000 .00000
H41a .07100 .07100 .07100 .00000 .00000 .00000
H3 .04100 .04100 .04100 .00000 .00000 .00000
H30b .04200 .04200 .04200 .00000 .00000 .00000
H45b .08700 .08700 .08700 .00000 .00000 .00000
H8 .06800 .06800 .06800 .00000 .00000 .00000
H34 .07500 .07500 .07500 .00000 .00000 .00000
H33 .06600 .06600 .06600 .00000 .00000 .00000
H21b .04400 .04400 .04400 .00000 .00000 .00000
H18 .06600 .06600 .06600 .00000 .00000 .00000
H45c .08700 .08700 .08700 .00000 .00000 .00000
H21a .04400 .04400 .04400 .00000 .00000 .00000
H16 .03900 .03900 .03900 .00000 .00000 .00000
H17 .06200 .06200 .06200 .00000 .00000 .00000
H36 .06300 .06300 .06300 .00000 .00000 .00000
H11 .05400 .05400 .05400 .00000 .00000 .00000
H41b .07100 .07100 .07100 .00000 .00000 .00000
H2a .06300 .06300 .06300 .00000 .00000 .00000
H32 .05400 .05400 .05400 .00000 .00000 .00000
H35 .07700 .07700 .07700 .00000 .00000 .00000
H9 .07200 .07200 .07200 .00000 .00000 .00000
H41c .07100 .07100 .07100 .00000 .00000 .00000
H5c .07600 .07600 .07600 .00000 .00000 .00000
H2b .06300 .06300 .06300 .00000 .00000 .00000

loop_
_atom_site_label
_atom_site_fract_x
_atom_site_fract_y
_atom_site_fract_z
_atom_site_U_iso_or_equiv
_atom_site_thermal_displace_type
O1 .8961(3) .68019(12) .56011(13) .0332(13) Uani
C17 1.3056(4) .4769(2) .3916(2) .041(2) Uani
N2 .8888(3) .36084(15) .48595(14) .0246(14) Uani
C20 1.0226(4) .4688(2) .38371(18) .0313(19) Uani
C19 1.0919(5) .5302(2) .35061(19) .043(2) Uani
O2 .6783(3) .65421(14) .51556(16) .0457(17) Uani
C7 1.1782(4) .5466(2) .5561(2) .036(2) Uani
C3 .8400(4) .54593(18) .52983(17) .0272(18) Uani
C6 1.0691(4) .58841(18) .58351(18) .0267(17) Uani
N1 .8099(3) .51034(15) .59785(15) .0253(15) Uani
C8 1.2818(4) .5197(2) .5995(3) .046(2) Uani
C18 1.2367(5) .5332(2) .3554(2) .045(3) Uani
C14 .7873(4) .42648(18) .59618(18) .0247(17) Uani
C21 1.0219(4) .34534(18) .45129(18) .0287(18) Uani
C9 1.2791(4) .5373(3) .6696(3) .048(3) Uani
C15 1.0938(4) .41383(19) .42002(16) .0275(18) Uani
C5 .8345(5) .7353(2) .4468(3) .053(3) Uani
C4 .9528(4) .60989(18) .53573(17) .0270(18) Uani
C16 1.2365(4) .4179(2) .42353(18) .033(2) Uani
C13 .7123(4) .5533(2) .6409(2) .035(2) Uani
C1 .7859(4) .7099(2) .5192(2) .042(2) Uani
C2 .7204(4) .5824(2) .4895(2) .042(2) Uani
C11 1.0685(4) .6070(2) .65405(19) .036(2) Uani
C12 .7319(5) .7765(3) .5605(3) .060(3) Uani
C10 1.1742(5) .5818(3) .6968(2) .050(3) Uani
C31 .7535(4) .27430(19) .40936(19) .0300(19) Uani
O4 .6076(3) .21170(14) .72200(14) .0398(15) Uani
O3 .5627(3) .32980(15) .76131(15) .054(2) Uani
C37 .9107(4) .38447(18) .55910(17) .0262(17) Uani
C43 .8963(4) .4162(2) .71751(19) .035(2) Uani
C30 .8097(4) .28819(18) .48209(18) .0278(18) Uani
C44 .7711(4) .39574(18) .67241(18) .0279(18) Uani
C36 .6737(5) .3300(2) .3763(2) .042(2) Uani
C32 .7780(4) .2056(2) .37497(19) .036(2) Uani
C40 .6274(4) .2875(2) .72439(19) .0295(18) Uani
C34 .6436(5) .2487(3) .2764(2) .050(3) Uani
C42 .7396(4) .30946(19) .67341(18) .034(2) Uani
N3 .5487(3) .40385(19) .53417(18) .042(2) Uani
C38 .6548(4) .41103(19) .55958(19) .0298(19) Uani
C33 .7253(5) .1923(2) .3086(2) .045(2) Uani
C45 .8724(5) .4023(3) .7947(2) .060(3) Uani
C41 .4998(5) .1822(2) .7676(2) .047(3) Uani
C35 .6189(5) .3159(3) .3111(2) .052(3) Uani
H30a .73116 .28722 .51305 .04200 Uani
H37b .96287 .43109 .55760 .03900 Uani
H7 1.17437 .53146 .50000 .05400 Uani
H45a .80044 .43008 .81254 .08700 Uani
H13c .72234 .60964 .63309 .05100 Uani
H4 .97604 .61903 .48750 .04100 Uani
H43a .98019 .38702 .70145 .05100 Uani
H19 1.05058 .58064 .32327 .06500 Uani
H13b .70732 .53777 .68918 .05100 Uani
H37a .92945 .34908 .59801 .03900 Uani
H44 .69543 .42345 .69007 .04200 Uani
H42a .72986 .29388 .62715 .05000 Uani
H13a .61077 .54089 .62865 .05100 Uani
H5a .76653 .74914 .43074 .07600 Uani
H12c .81818 .80360 .56012 .09000 Uani
H5b .84777 .69363 .42065 .07600 Uani
H12a .65417 .78555 .54819 .09000 Uani
H10 1.16553 .58661 .75000 .07500 Uani
H43b .89993 .47745 .71454 .05100 Uani
H20 .90617 .47854 .37531 .04700 Uani
H12b .70477 .75641 .60155 .09000 Uani
H42b .81868 .27905 .70339 .05000 Uani
H41a .52763 .16830 .81301 .07100 Uani
H3 .89215 .50555 .50000 .04100 Uani
H30b .88143 .25064 .50642 .04200 Uani
H45b .83969 .34946 .81403 .08700 Uani
H8 1.37151 .50000 .56570 .06800 Uani
H34 .62299 .22949 .22037 .07500 Uani
H33 .73478 .13978 .28476 .06600 Uani
H21b 1.09120 .30881 .47634 .04400 Uani
H18 1.26220 .58984 .33750 .06600 Uani
H45c .91721 .41161 .84682 .08700 Uani
H21a 1.02644 .32003 .40000 .04400 Uani
H16 1.29851 .37773 .45860 .03900 Uani
H17 1.38396 .48765 .37563 .06200 Uani
H36 .66182 .37800 .41250 .06300 Uani
H11 .97637 .62353 .67455 .05400 Uani
H41b .47810 .12583 .75000 .07100 Uani
H2a .74724 .58470 .43301 .06300 Uani
H32 .83805 .16153 .39985 .05400 Uani
H35 .55308 .35552 .28697 .07700 Uani
H9 1.36074 .51482 .70151 .07200 Uani
H41c .40986 .21872 .76057 .07100 Uani
H5c .93219 .76411 .45226 .07600 Uani
H2b .63586 .54453 .49230 .06300 Uani

loop_
_atom_type_symbol
_atom_type_oxidation_number
_atom_type_number_in_cell
_atom_type_scat_dispersion_real
_atom_type_scat_dispersion_imag
_atom_type_scat_source
C 0 144 .017 .009 Int._Tables_Vol_IV_Tables_2.2B_and_2.3.1
H 0 180 0 0 Int._Tables_Vol_IV_Tables_2.2B_and_2.3.1
N 0 12 .029 .018 Int._Tables_Vol_IV_Tables_2.2B_and_2.3.1
O 0 16 .047 .032 Int._Tables_Vol_IV_Tables_2.2B_and_2.3.1

loop_
_diffrn_attenuator_code
_diffrn_attenuator_scale
1 11.8

loop_
_geom_angle_atom_site_label_1
_geom_angle_atom_site_label_2
_geom_angle_atom_site_label_3
_geom_angle
C4 O1 C1 115.3(3)
H17 C17 C16 140.5(4)
H17 C17 C18 95.9(4)
C16 C17 C18 121.1(4)
C37 N2 C21 110.3(3)
C37 N2 C30 111.2(3)
C21 N2 C30 106.2(2)
H20 C20 C15 132.0(3)
H20 C20 C19 107.2(3)
C15 C20 C19 120.8(4)
H19 C19 C20 130.0(5)
H19 C19 C18 111.5(4)
C20 C19 C18 118.4(4)
C2 O2 C1 113.9(3)
H7 C7 C8 121.5(4)
H7 C7 C6 117.6(3)
C8 C7 C6 120.7(4)
H3 C3 N1 107.2(3)
H3 C3 C2 112.2(3)
H3 C3 C4 100.2(3)
N1 C3 C2 117.8(3)
N1 C3 C4 112.1(3)
C2 C3 C4 106.0(3)
C11 C6 C7 119.4(3)
C11 C6 C4 121.9(3)
C7 C6 C4 118.7(3)
C13 N1 C3 114.2(3)
C13 N1 C14 114.9(3)
C3 N1 C14 115.4(3)
H8 C8 C9 129.3(4)
H8 C8 C7 108.9(4)
C9 C8 C7 119.4(4)
H18 C18 C17 134.6(5)
H18 C18 C19 104.1(4)
C17 C18 C19 119.6(4)
N1 C14 C38 108.5(3)
N1 C14 C44 109.6(3)
N1 C14 C37 110.8(3)
C38 C14 C44 106.6(3)
C38 C14 C37 111.6(3)
C44 C14 C37 109.7(3)
H21b C21 H21a 98.0(3)
H21b C21 N2 118.3(3)
H21b C21 C15 111.2(3)
H21a C21 N2 121.2(3)
H21a C21 C15 86.9(2)
N2 C21 C15 116.1(3)
H9 C9 C8 117.1(4)
H9 C9 C10 122.6(4)
C8 C9 C10 120.3(4)
C20 C15 C16 119.6(3)
C20 C15 C21 121.1(3)
C16 C15 C21 119.1(3)
H5a C5 H5b 99.1(5)
H5a C5 H5c 130.8(5)
H5a C5 C1 100.5(4)
H5b C5 H5c 107.7(4)
H5b C5 C1 108.3(4)
H5c C5 C1 108.7(4)
H4 C4 O1 105.2(3)
H4 C4 C6 116.4(3)
H4 C4 C3 102.4(3)
O1 C4 C6 108.1(3)
O1 C4 C3 111.2(3)
C6 C4 C3 113.3(3)
H16 C16 C17 117.3(4)
H16 C16 C15 121.7(3)
C17 C16 C15 120.5(3)
H13b C13 H13c 115.1(4)
H13b C13 H13a 96.2(3)
H13b C13 N1 115.2(3)
H13c C13 H13a 105.3(3)
H13c C13 N1 110.9(3)
H13a C13 N1 112.8(3)
O1 C1 O2 109.5(3)
O1 C1 C12 105.0(3)
O1 C1 C5 111.5(3)
O2 C1 C12 107.0(3)
O2 C1 C5 112.4(3)
C12 C1 C5 111.1(3)
H2b C2 H2a 104.9(3)
H2b C2 O2 108.0(3)
H2b C2 C3 108.0(3)
H2a C2 O2 112.3(3)
H2a C2 C3 108.8(3)
O2 C2 C3 114.3(3)
H11 C11 C6 116.2(3)
H11 C11 C10 121.2(4)
C6 C11 C10 119.7(4)
H12a C12 H12b 93.0(5)
H12a C12 H12c 135.9(6)
H12a C12 C1 109.2(5)
H12b C12 H12c 117.1(5)
H12b C12 C1 105.1(4)
H12c C12 C1 93.9(4)
H10 C10 C11 119.8(4)
H10 C10 C9 118.6(4)
C11 C10 C9 120.4(4)
C32 C31 C36 118.9(3)
C32 C31 C30 120.7(3)
C36 C31 C30 120.4(3)
C40 O4 C41 115.6(3)
H37b C37 H37a 117.1(3)
H37b C37 N2 106.6(3)
H37b C37 C14 91.5(3)
H37a C37 N2 124.6(3)
H37a C37 C14 95.4(3)
N2 C37 C14 116.4(3)
H43a C43 H43b 117.3(4)
H43a C43 C45 109.9(3)
H43a C43 C44 111.0(3)
H43b C43 C45 102.5(3)
H43b C43 C44 103.2(3)
C45 C43 C44 112.7(3)
H30a C30 H30b 104.1(3)
H30a C30 N2 113.4(3)
H30a C30 C31 105.7(3)
H30b C30 N2 99.2(3)
H30b C30 C31 122.7(3)
N2 C30 C31 111.8(3)
H44 C44 C42 109.9(3)
H44 C44 C43 107.7(3)
H44 C44 C14 103.7(3)
C42 C44 C43 112.3(3)
C42 C44 C14 111.7(3)
C43 C44 C14 111.2(3)
H36 C36 C35 131.9(4)
H36 C36 C31 107.8(3)
C35 C36 C31 120.1(4)
H32 C32 C33 119.1(3)
H32 C32 C31 120.1(3)
C33 C32 C31 120.8(4)
O3 C40 O4 123.5(3)
O3 C40 C42 127.1(3)
O4 C40 C42 109.4(3)
H34 C34 C35 132.5(4)
H34 C34 C33 107.8(4)
C35 C34 C33 119.1(4)
H42a C42 H42b 115.2(3)
H42a C42 C40 117.6(4)
H42a C42 C44 107.2(3)
H42b C42 C40 93.0(3)
H42b C42 C44 109.8(3)
C40 C42 C44 113.6(3)
N3 C38 C14 174.8(4)
H33 C33 C32 121.3(4)
H33 C33 C34 118.7(4)
C32 C33 C34 119.6(4)
H45a C45 H45b 95.7(4)
H45a C45 H45c 83.8(3)
H45a C45 C43 113.3(4)
H45b C45 H45c 86.1(3)
H45b C45 C43 122.2(4)
H45c C45 C43 142.9(5)
H41a C41 H41b 96.4(3)
H41a C41 H41c 119.7(4)
H41a C41 O4 115.6(4)
H41b C41 H41c 109.9(4)
H41b C41 O4 106.4(3)
H41c C41 O4 107.5(3)
H35 C35 C34 117.4(4)
H35 C35 C36 121.1(4)
C34 C35 C36 121.5(4)

loop_
_geom_bond_atom_site_label_1
_geom_bond_atom_site_label_2
_geom_bond_distance
O1 C4 1.422(4)
O1 C1 1.426(5)
C17 H17 .844(4)
C17 C16 1.372(5)
C17 C18 1.375(6)
N2 C37 1.470(4)
N2 C21 1.482(5)
N2 C30 1.485(4)
C20 H20 1.160(4)
C20 C15 1.371(5)
C20 C19 1.415(5)
C19 H19 1.098(4)
C19 C18 1.418(7)
O2 C2 1.408(5)
O2 C1 1.431(5)
C7 H7 1.102(4)
C7 C8 1.388(6)
C7 C6 1.393(5)
C3 H3 1.038(3)
C3 N1 1.467(4)
C3 C2 1.536(5)
C3 C4 1.571(5)
C6 C11 1.384(5)
C6 C4 1.502(5)
N1 C13 1.463(5)
N1 C14 1.478(4)
C8 H8 1.139(4)
C8 C9 1.372(7)
C18 H18 1.073(4)
C14 C38 1.494(5)
C14 C44 1.557(5)
C14 C37 1.577(5)
C21 H21b 1.045(3)
C21 H21a 1.074(3)
C21 C15 1.508(5)
C9 H9 1.076(4)
C9 C10 1.386(6)
C15 C16 1.396(5)
C5 H5a .769(5)
C5 H5b .890(4)
C5 H5c 1.082(5)
C5 C1 1.527(6)
C4 H4 .961(3)
C16 H16 1.142(4)
C13 H13b .961(4)
C13 H13c .998(3)
C13 H13a 1.041(4)
C1 C12 1.499(6)
C2 H2b 1.057(4)
C2 H2a 1.109(4)
C11 H11 1.022(4)
C11 C10 1.386(6)
C12 H12a .810(5)
C12 H12b .897(5)
C12 H12c .966(5)
C10 H10 1.021(4)
C31 C32 1.386(5)
C31 C36 1.395(5)
C31 C30 1.511(5)
O4 C40 1.336(4)
O4 C41 1.459(5)
O3 C40 1.198(5)
C37 H37b .959(3)
C37 H37a .982(3)
C43 H43a 1.011(4)
C43 H43b 1.070(3)
C43 C45 1.510(5)
C43 C44 1.536(5)
C30 H30a .967(3)
C30 H30b 1.065(3)
C44 H44 .944(3)
C44 C42 1.534(5)
C36 H36 1.091(4)
C36 C35 1.375(6)
C32 H32 1.076(4)
C32 C33 1.386(6)
C40 C42 1.514(5)
C34 H34 1.137(4)
C34 C35 1.367(6)
C34 C33 1.406(6)
C42 H42a .928(3)
C42 H42b 1.097(4)
N3 C38 1.150(5)
C33 H33 1.026(4)
C45 H45a .918(5)
C45 H45b 1.043(5)
C45 H45c 1.098(4)
C41 H41a .939(4)
C41 H41b 1.059(4)
C41 H41c 1.093(4)
C35 H35 1.050(5)

loop_
_geom_contact_atom_site_label_1
_geom_contact_atom_site_label_2
_geom_contact_distance
_geom_contact_site_symmetry_2
H12a H12b 1.23993(6) .
H5a H5b 1.26535(11) .
H45a H45c 1.3525(2) .
H45a H45b 1.45636(8) .
H45b H45c 1.46159(9) .
H13b H13a 1.49109(13) .
H41a H41b 1.49175(6) .
H12c H12b 1.58899(16) .
H5b H5c 1.59701(10) .
H21b H21a 1.59917(9) .
H30a H30b 1.6038(3) .
H13c H13a 1.62097(16) .
H12c H12a 1.6468(3) .
H13c H13b 1.65354(7) .
H37b H37a 1.65596(7) .
C18 H17 1.686(5) .
H5a H5c 1.6881(3) .
H42a H42b 1.71237(11) .
H2a H2b 1.71758(15) .
H41a H41c 1.75874(16) .
H41b H41c 1.76178(10) .
H43a H43b 1.77726(11) .
C15 H21a 1.803(3) .
C1 H5a 1.830(4) .
H37b H3 1.83474(8) .
C1 H12c 1.837(4) .
C14 H37b 1.866(4) .
O1 H4 1.913(2) .
C40 H42b 1.915(4) .
C1 H12a 1.923(4) .
C14 H37a 1.935(3) .
C1 H12b 1.937(4) .
N2 H30b 1.961(3) .
N2 H37b 1.972(3) .
C19 H18 1.976(5) .
C1 H5b 1.994(4) .
H13b H44 1.99559(11) .
C31 H30a 2.002(4) .
C14 H44 2.003(3) .
O2 H2b 2.005(2) .
C3 H4 2.009(3) .
C44 H42a 2.014(3) .
C31 H36 2.017(3) .
O4 H41b 2.030(3) .
C4 H3 2.030(3) .
C45 H43b 2.030(4) .
C43 H44 2.033(4) .
N1 H3 2.033(3) .
N1 H13c 2.044(3) .
O4 H41a 2.048(3) .
C6 H11 2.051(3) .
C43 H45a 2.054(4) .
C42 H44 2.057(3) .
C33 H34 2.061(4) .
C7 H8 2.061(4) .
C44 H43b 2.062(3) .
N1 H13b 2.065(3) .
N2 H30a 2.069(3) .
O4 H41c 2.069(3) .
C34 H35 2.071(5) .
C19 H20 2.078(5) .
C9 H10 2.078(5) .
C45 H43a 2.083(4) .
C18 H19 2.088(5) .
H19 H18 2.0889(4) .
C11 H10 2.091(4) .
C16 H17 2.093(4) .
C8 H9 2.094(5) .
O2 H2a 2.097(3) .
N1 H13a 2.099(3) .
C34 H33 2.101(5) .
C10 H11 2.105(5) .
C32 H33 2.110(4) .
C40 H42a 2.110(4) .
C6 H4 2.112(3) .
C3 H2b 2.117(4) .
C36 H35 2.118(4) .
C44 H43a 2.120(4) .
C15 H21b 2.122(3) .
C33 H32 2.128(4) .
C1 H5c 2.136(4) .
H43a H37a 2.13867(10) .
C31 H32 2.139(3) .
C6 H7 2.139(3) .
H5b H2a 2.14951(13) .
C17 H16 2.150(4) .
H4 H3 2.15349(12) .
C2 H3 2.155(4) .
C3 H2a 2.165(3) .
C10 H9 2.165(5) .
C44 H42b 2.168(3) .
H30a H21b 2.1693(2) 3_456
N1 H37b 2.173(3) .
C8 H7 2.178(5) .
H30a H42a 2.17934(11) .
N2 H21b 2.181(3) .
N2 H37a 2.183(3) .
H11 H35 2.19382(11) 2_665
H13b H43b 2.2071(3) .
H4 H5b 2.20952(16) .
C15 H16 2.219(4) .
O4 O3 2.234(4) .
N2 H21a 2.235(3) .
H37a H42a 2.2422(3) .
C43 H45b 2.246(4) .
O3 H19 2.248(3) 2_665
C44 H37a 2.250(3) .
H44 H43b 2.2551(4) .
C35 H36 2.256(4) .
H18 H17 2.26089(15) .
C17 H18 2.262(4) .
H45a H43b 2.26214(12) .
H34 H33 2.26757(13) .
C31 H30b 2.270(4) .
C9 H8 2.272(5) .
C20 H19 2.281(3) .
O1 H12c 2.281(2) .
C35 H34 2.294(4) .
H45c H2a 2.2981(2) 2_665
C15 H20 2.313(4) .
O1 C12 2.320(5) .
O4 C42 2.328(4) .
H12a H5c 2.3325(4) 3_466
O1 O2 2.334(4) .
H3 H2a 2.35255(18) .
H30b H21b 2.3550(4) .
O2 C12 2.355(5) .
H45a H2a 2.35830(12) 2_665
H7 H8 2.3603(3) .
C40 C41 2.366(5) .
O1 C6 2.367(4) .
C21 C30 2.371(5) .
H21b H16 2.3767(4) .
C1 C2 2.381(5) .
C7 C9 2.383(6) .
O2 H12a 2.383(2) .
C21 H30b 2.389(3) .
C33 C35 2.391(6) .
C20 C16 2.391(5) .
C3 H37b 2.392(3) .
C8 C10 2.392(6) .
C18 C16 2.393(5) .
C36 C34 2.393(6) .
C6 C10 2.394(5) .
C36 C32 2.395(5) .
C7 C11 2.397(5) .
O4 H42b 2.397(3) .
C37 H3 2.399(3) .
C31 C35 2.401(6) .
C17 C15 2.403(6) .
C9 C11 2.405(6) .
C4 C1 2.406(5) .
C31 C33 2.411(5) .
O2 H13c 2.411(3) .
C32 C34 2.412(6) .
N1 C38 2.412(4) .
C17 C19 2.414(6) .
C6 C8 2.416(5) .
C19 C15 2.422(5) .
C21 C37 2.423(5) .
O1 H12b 2.424(2) .
H10 H11 2.4272(3) .
H20 H3 2.42801(12) .
O3 C42 2.432(5) .
C20 C18 2.432(6) .
O2 H12b 2.435(3) .
H12c H5c 2.43776(14) .
C37 C30 2.438(5) .
O1 C5 2.441(5) .
O3 H41c 2.444(3) .
C42 H37a 2.445(4) .
H33 H32 2.44482(13) .
C44 C38 2.448(5) .
C38 H30a 2.449(3) .
H42b H45b 2.44945(10) .
C14 H42a 2.450(3) .
H43a H42b 2.4544(2) .
C13 H44 2.455(4) .
O2 C5 2.458(5) .
H10 H9 2.4595(3) .
N1 H43b 2.460(3) .
C3 C13 2.460(5) .
H10 H35 2.4626(4) 2_665
O2 H5a 2.469(3) .
H30b H16 2.47053(13) 3_456
O1 C3 2.471(4) .
C5 H12c 2.473(5) .
O2 C3 2.475(4) .
C43 H45c 2.476(4) .
H7 H4 2.4760(3) .
H19 H20 2.47713(18) .
C14 C13 2.479(5) .
N2 C31 2.480(4) .
N1 C44 2.481(4) .
C4 C2 2.481(6) .
N3 H8 2.481(3) 1_455
O3 H44 2.487(3) .
H33 H18 2.48899(12) 4_745
C3 C14 2.490(5) .
C7 C4 2.491(5) .
H37a H30b 2.49267(10) .
C5 C12 2.495(7) .
H44 H13a 2.49860(11) .
H4 H12a 2.4997(3) 3_566
C21 C16 2.503(5) .
C20 C21 2.508(5) .
C30 H36 2.508(3) .
C14 H3 2.512(3) .
C1 H4 2.512(4) .
N1 C37 2.515(4) .
O1 H13c 2.515(2) .
C30 C32 2.518(5) .
O4 H21a 2.519(3) 3_456
O1 H11 2.520(2) .
C43 H42b 2.521(4) .
N1 C4 2.521(4) .
C30 C36 2.523(5) .
C38 H42a 2.523(3) .
C4 C11 2.524(5) .
C38 H44 2.529(4) .
C16 H7 2.532(3) .
C40 H41c 2.534(4) .
H4 H2a 2.5344(4) .
C3 H13c 2.535(3) .
C44 C45 2.536(5) .
N2 H3 2.536(3) .
N2 C15 2.537(5) .
C37 C38 2.540(5) .
H43a H33 2.5415(5) 3_556
C12 H5a 2.543(5) .
C40 H44 2.545(4) .
O2 H5b 2.546(3) .
O1 H5c 2.548(2) .
C43 C42 2.550(5) .
C44 C40 2.550(5) .
C14 C43 2.553(5) .
H45a H44 2.55320(14) .
C37 H30b 2.555(3) .
C14 C42 2.558(5) .
C37 C44 2.562(5) .
C3 C6 2.568(5) .
N1 C2 2.571(5) .
C44 H13b 2.572(3) .
C5 H4 2.572(4) .
H5a H12a 2.57337(14) .
C2 H4 2.576(4) .
N1 H44 2.576(3) .
H30a H36 2.57635(10) .
C16 H21b 2.577(4) .
H44 H42a 2.57883(12) .
C43 H37a 2.582(4) .
C21 H37b 2.584(3) .
H37a H42b 2.58788(13) .
N2 C14 2.590(4) .
C37 H30a 2.591(3) .
H30b H32 2.59252(10) .
H3 H2b 2.5957(5) .
O4 H42a 2.597(3) .
H8 H9 2.60514(14) .
N3 H36 2.609(3) .
C17 H7 2.611(4) .
C20 H21a 2.611(3) .
H13a H2b 2.61264(14) .
H13c H11 2.6131(5) .
H16 H17 2.62061(11) .
H34 H35 2.62713(12) .
H43a H45b 2.63032(17) .
H13c H12b 2.63279(14) .
C20 H3 2.636(4) .
N2 H36 2.638(3) .
H13b H41b 2.6408(3) 4_656
C14 N3 2.641(5) .
C4 H7 2.647(3) .
O3 C41 2.647(5) .
H36 H35 2.64778(14) .
H4 H5c 2.65049(14) .
C2 H5b 2.651(4) .
H20 H2a 2.6529(2) .
C38 H13a 2.653(3) .
H41b H9 2.6590(2) 4_746
C13 H43b 2.659(4) .
C38 H2b 2.663(3) .
C14 H43b 2.663(3) .
C45 H44 2.665(5) .
N3 H32 2.666(3) 3_456
C4 H11 2.668(3) .
C15 H7 2.673(3) .
H45c H17 2.6735(3) 2_765
H45b H2a 2.68037(12) 2_665
C7 H4 2.683(4) .
C30 H21a 2.689(3) .
H5a H12c 2.69130(12) .
C37 H42a 2.700(3) .
N1 H2b 2.700(3) .
C16 H21a 2.704(4) .
C14 H13a 2.707(3) .
C37 H21b 2.708(3) .
O1 H5b 2.712(2) .
N3 H2b 2.715(3) .
C30 H37a 2.717(3) .
C33 H41c 2.718(4) 3_556
H13a H8 2.7203(4) 1_455
C30 H32 2.722(3) .
N3 H30a 2.732(3) .
C14 H13b 2.741(3) .
H30a H37a 2.7444(3) .
H12c H18 2.74929(10) 3_466
C34 H41c 2.751(5) 3_556
C7 C10 2.753(6) .
C44 H45a 2.754(3) .
H30b H21a 2.75378(17) .
C32 C35 2.755(6) .
C1 H2a 2.757(4) .
C6 H3 2.757(3) .
C5 H12a 2.758(5) .
H43b H11 2.75993(14) .
C42 H43a 2.761(4) .
C21 H16 2.761(4) .
H10 H17 2.76561(12) 2_765
O1 C2 2.768(5) .
C33 H43a 2.769(4) 3_456
O1 C11 2.769(5) .
C17 C20 2.769(6) .
C36 H30a 2.770(4) .
C36 C33 2.771(6) .
C5 H2a 2.772(4) .
C30 H21b 2.773(4) .
C6 C9 2.773(6) .
H43b H45c 2.77651(12) .
C2 H13c 2.780(4) .
C8 C11 2.780(6) .
C19 C16 2.785(5) .
C31 H21a 2.786(4) .
C31 C34 2.790(6) .
H7 H3 2.7907(6) .
C18 C15 2.791(5) .
C37 H43a 2.799(3) .
H44 H42b 2.80029(17) .
H16 H32 2.81155(14) 3_556
O2 C4 2.814(5) .
C45 H42b 2.815(5) .
C32 H30b 2.815(4) .
N2 C38 2.820(5) .
C18 H7 2.824(4) .
H13a H41a 2.82675(17) 4_656
C4 H5b 2.828(3) .
H12b H34 2.8320(2) 2_665
C30 H21b 2.834(3) 3_456
H45a H20 2.8344(3) 2_665
H5b H45b 2.8362(3) 2_664
C14 H43a 2.836(3) .
H13c H41a 2.8375(4) 4_656
C4 H2a 2.838(3) .
H42a H30b 2.83856(19) .
H13a H9 2.8443(4) 1_455
C40 H41a 2.850(4) .
H45a H43a 2.8511(2) .
C12 H5c 2.851(5) .
H37b H43a 2.85389(14) .
H42a H21a 2.8544(3) 3_456
C1 H13c 2.855(4) .
O2 H5c 2.858(3) 3_466
H43a H44 2.8585(6) .
C43 H13b 2.861(4) .
C38 H36 2.864(4) .
C13 C44 2.869(5) .
O3 H42b 2.870(3) .
N3 H16 2.871(3) 1_455
H5a H2a 2.87181(16) .
H43a H45c 2.87195(14) .
H12b H5c 2.8733(5) 3_466
C11 H35 2.874(4) 2_665
H34 H11 2.87455(15) 2_664
C30 H42a 2.876(3) .
H43a H34 2.87871(17) 3_556
H13a H41b 2.88085(12) 4_656
C20 H7 2.882(4) .
C34 H43a 2.883(5) 3_456
C6 N1 2.884(4) .
O3 C44 2.886(5) .
H37a H21b 2.8928(2) .
C45 H2a 2.894(4) 2_665
C40 H45b 2.895(4) .
C44 H45b 2.897(3) .
H34 H18 2.89732(15) 4_745
H41a H9 2.90095(16) 4_746
O3 H45b 2.904(3) .
H8 H32 2.90873(16) 3_556
C7 H37b 2.910(4) .
C3 C1 2.912(5) .
C4 H13c 2.917(3) .
H37b H21b 2.91726(15) .
H37b H7 2.9198(3) .
C42 C38 2.921(5) .
C13 H11 2.924(4) .
H45c H2b 2.92421(14) 2_665
C3 H13a 2.926(4) .
H41a H5c 2.93162(13) 2_665
H12b H41c 2.93226(15) 4_656
C13 C2 2.933(6) .
C17 H10 2.933(4) 2_764
C15 H37b 2.934(3) .
C13 H2b 2.934(4) .
N1 C43 2.935(5) .
C42 H45b 2.938(4) .
C21 H37a 2.941(3) .
N1 H11 2.944(3) .
C44 H37b 2.946(4) .
N2 H20 2.947(3) .
C3 C37 2.950(4) .
C14 H30a 2.950(3) .
C2 H13a 2.952(4) .
C15 H3 2.959(3) .
C35 H11 2.960(4) 2_664
C21 H20 2.960(3) .
C19 H7 2.961(4) .
H34 H41c 2.9635(5) 3_556
C6 H37b 2.972(3) .
H33 H9 2.97253(17) 3_456
H12b H18 2.97366(14) 3_466
C13 C38 2.978(5) .
H13c H41b 2.9795(3) 4_656
C9 H41a 2.980(4) 4_756
C38 H37a 2.981(4) .
C19 H17 2.984(5) .
H19 H9 2.98474(12) 2_764
O2 C13 2.986(5) .
C19 H9 2.986(4) 2_764
H43b H45b 2.98668(12) .
H42a H21b 2.98799(16) 3_456
H5a H45b 2.99672(13) 2_664
H30a H16 2.99755(16) 3_456
O2 H13a 2.998(3) .
C5 C4 2.998(5) .
O1 H12a 3.000(2) .
C5 C2 3.002(6) .
O3 H41a 3.002(3) .
C21 C31 3.005(5) .
N2 C20 3.008(4) .
C30 C38 3.009(5) .
C10 H35 3.011(5) 2_665
N2 C36 3.012(5) .
O2 H4 3.017(3) .
C12 H5c 3.019(5) 3_466
C3 C38 3.019(5) .
C11 H43b 3.021(4) .
O1 H5a 3.022(2) .
C38 H37b 3.027(4) .
C32 H30a 3.028(4) .
H30b H21b 3.0334(5) 3_456
H13b H11 3.0337(5) .
H13c H2b 3.03462(14) .
C2 H45c 3.036(4) 2_664
H8 H2b 3.0357(5) 1_655
H8 H16 3.03619(12) .
H20 H21a 3.03772(17) .
H44 H45b 3.03866(17) .
C37 C42 3.041(5) .
N1 H37a 3.042(3) .
H20 H36 3.0426(4) .
H7 H16 3.04411(17) .
H21a H41b 3.04906(14) 3_556
C12 H18 3.049(5) 3_466
H21a H16 3.0509(5) .
C18 H10 3.051(4) 2_764
N3 H13a 3.052(3) .
C31 H21b 3.059(4) 3_456
O2 H12c 3.060(3) .
C38 H3 3.061(4) .
C13 H41b 3.063(4) 4_656
O3 H45a 3.064(3) .
H13c H41c 3.06439(15) 4_656
C20 H41b 3.068(3) 3_556
H5b H12a 3.0698(6) 3_566
C7 H3 3.074(4) .
C37 C43 3.074(5) .
C42 H30a 3.084(3) .
H20 H41b 3.08417(12) 3_556
C44 H13a 3.089(3) .
O3 H42a 3.098(3) .
C42 C45 3.106(6) .
C30 H16 3.107(3) 3_456
H19 H33 3.1135(3) 4_755
C4 H12a 3.121(3) 3_566
H33 H41c 3.1218(2) 3_556
C43 H37b 3.129(4) .
C4 H5c 3.130(3) .
H18 H45c 3.1334(6) 2_764
C5 H12a 3.142(5) 3_566
H45a H13b 3.14365(12) .
C41 H13c 3.144(4) 4_646
C4 H37b 3.145(3) .
C2 H5a 3.147(4) .
O4 H10 3.152(3) 4_746
N3 H42a 3.153(3) .
H45b H34 3.1568(5) 3_556
C21 H30a 3.157(3) 3_556
H37a H44 3.1586(3) .
O1 N1 3.160(3) .
H37b H43b 3.16042(15) .
H12c H34 3.16269(16) 2_665
H37a H43b 3.16630(12) .
C38 H8 3.171(4) 1_455
C32 H41c 3.175(4) 3_556
C32 H21a 3.176(4) .
C34 H11 3.178(5) 2_664
C40 H21a 3.180(4) 3_456
C43 H42a 3.185(4) .
H12b H41a 3.1868(3) 4_656
O3 H5b 3.188(3) 2_665
C18 H9 3.197(4) 2_764
H30a H21a 3.1989(3) 3_456
C21 H3 3.203(3) .
C8 H32 3.204(4) 3_556
C13 H41a 3.205(4) 4_656
C41 H21a 3.207(4) 3_456
C35 H41c 3.208(5) 3_556
C40 H41b 3.209(4) .
C14 H2b 3.216(3) .
C9 H41b 3.217(4) 4_756
N1 C11 3.217(5) .
C12 H13c 3.221(5) .
C15 H17 3.223(4) .
C12 H4 3.223(5) 3_466
H7 H17 3.2236(3) .
O2 N1 3.225(4) .
H13b H41a 3.2297(3) 4_656
C34 H42b 3.231(5) 3_456
C5 H12b 3.233(5) .
C21 H30a 3.234(4) .
C9 H33 3.235(4) 3_556
O1 C13 3.237(4) .
C12 H5b 3.237(5) .
C3 H20 3.237(3) .
C19 H4 3.239(4) .
H4 H5a 3.2390(3) .
C15 C37 3.239(5) .
C4 C13 3.241(5) .
C30 H37b 3.242(3) .
N3 H30b 3.242(3) 3_456
H30a H32 3.24734(13) .
O1 H3 3.252(2) .
H12a H18 3.25246(13) 3_466
C10 H43b 3.253(5) .
C14 C30 3.254(5) .
H43b H35 3.25418(15) 2_665
H43a H42a 3.2571(4) .
N1 H4 3.262(3) .
C18 H33 3.267(4) 4_755
C20 H18 3.270(4) .
C41 H9 3.272(4) 4_746
C1 H2b 3.272(4) .
H13c H43b 3.2745(2) .
C8 H13a 3.279(4) 1_655
O1 H2a 3.280(2) .
H42b H35 3.2809(3) 3_556
C10 H41a 3.282(5) 4_756
C7 H11 3.284(4) .
H4 H19 3.28439(16) .
H10 H43b 3.2852(4) .
H36 H2b 3.28656(15) .
C32 H36 3.290(4) .
H12c H5b 3.29106(13) .
H12a H5c 3.2934(5) .
C14 H42b 3.298(3) .
H17 H35 3.2990(2) 1_655
C8 H10 3.300(5) .
C3 H13b 3.306(3) .
C35 H33 3.309(5) .
C11 H4 3.309(4) .
H42b H34 3.3097(5) 3_556
O1 H12a 3.311(3) 3_566
C3 H5b 3.311(3) .
C33 H18 3.312(4) 4_745
C6 H10 3.312(3) .
C20 H4 3.313(3) .
H45a H5b 3.31497(17) 2_665
C13 H3 3.315(4) .
H5a H12b 3.31533(17) .
C9 H11 3.316(4) .
N3 H44 3.318(3) .
H21a H32 3.3177(2) .
N2 H42a 3.320(3) .
C3 H7 3.322(4) .
H4 H20 3.32212(13) .
H7 H12a 3.32414(18) 3_566
H37a H3 3.32558(14) .
C13 C43 3.327(5) .
C33 H35 3.329(4) .
C14 H13c 3.329(3) .
C9 H13a 3.330(4) 1_655
C41 H13b 3.331(4) 4_646
C2 C38 3.333(5) .
C37 H44 3.334(3) .
C19 O3 3.335(5) 2_664
H21a H41c 3.33589(17) 3_556
C16 H8 3.337(4) .
O3 C45 3.337(6) .
C5 H41a 3.337(5) 2_664
C41 H13a 3.338(4) 4_646
C7 C3 3.338(5) .
H5a H41a 3.3385(3) 2_664
O2 H3 3.340(3) .
C32 H34 3.340(4) .
C17 H19 3.341(4) .
C7 H9 3.342(4) .
C31 H33 3.343(3) .
C6 H8 3.346(3) .
C3 H11 3.349(3) .
H19 H5b 3.3528(3) .
C38 H13b 3.354(3) .
O2 H5c 3.356(3) .
C31 H35 3.358(4) .
N1 H43a 3.359(3) .
H45a H42b 3.36008(14) .
O3 H33 3.361(3) 3_456
C2 H20 3.362(4) .
C12 H34 3.363(5) 2_665
C18 H12c 3.364(4) 3_566
N2 C3 3.366(4) .
C45 H34 3.367(5) 3_556
C20 H21b 3.367(3) .
H7 H18 3.37257(16) .
C42 H21a 3.373(4) 3_456
C36 H32 3.375(4) .
C35 H42b 3.376(5) 3_456
N1 N3 3.379(4) .
C37 H43b 3.380(3) .
C32 H21b 3.380(4) 3_456
C11 H7 3.381(4) .
C34 H32 3.384(4) .
C18 H20 3.385(5) .
H37b H30b 3.38694(17) .
C2 H45a 3.387(4) 2_664
H5b H41a 3.38837(15) 2_664
C5 H45b 3.388(5) 2_664
H18 H9 3.39002(15) 2_764
H17 H36 3.3906(4) 1_655
C9 H7 3.393(5) .
C40 C45 3.394(6) .
C11 H9 3.396(4) .
C30 N3 3.396(5) .
H7 H12c 3.39767(18) 3_566
C4 H2b 3.399(4) .
C11 H13c 3.402(4) .
C18 H16 3.402(4) .
C17 H8 3.405(4) .
C42 H43b 3.410(4) .
H21b H32 3.4125(4) 3_556
H13b H9 3.4136(7) 1_455
C44 N3 3.418(5) .
C45 H17 3.422(5) 2_765
C3 C11 3.423(5) .
H34 H45c 3.4234(3) 3_456
C16 H18 3.425(3) .
C7 C16 3.427(5) .
C37 H21a 3.427(3) .
C38 H32 3.427(4) 3_456
C37 H42b 3.428(3) .
C20 H37b 3.431(3) .
H13c H44 3.43170(18) .
C6 H5a 3.435(3) 3_566
C20 H16 3.436(4) .
H45a H19 3.4365(7) 2_665
C42 H45a 3.437(3) .
C17 H45c 3.437(4) 2_764
C6 H12a 3.438(3) 3_566
C36 H20 3.442(4) .
C40 H45a 3.442(4) .
C40 H19 3.442(4) 2_665
C34 H36 3.443(4) .
O1 H34 3.443(2) 2_665
C43 H33 3.444(4) 3_556
H13a H43b 3.4449(5) .
C16 H10 3.446(3) 2_764
C41 H12b 3.448(4) 4_646
C43 C40 3.453(5) .
N2 N1 3.454(4) .
N1 H2a 3.455(3) .
C14 C2 3.456(5) .
C35 H10 3.457(5) 2_664
H17 H2b 3.4606(4) 1_655
C10 H8 3.463(4) .
C33 H37a 3.468(4) 3_456
H5b H45c 3.4686(4) 2_664
C15 H19 3.469(3) .
H5b H12a 3.4716(2) .
C10 O4 3.472(5) 4_756
H10 H42b 3.47257(19) 4_756
H42a H16 3.47352(16) 3_456
C36 H21a 3.476(4) .
C19 H3 3.479(4) .
H30a H37b 3.4813(3) .
C15 O4 3.484(4) 3_556
C36 H34 3.486(4) .
H13b H41c 3.48819(18) 4_656
C36 H30b 3.490(4) .
C20 H2a 3.491(4) .
C36 N3 3.494(5) .
C45 H13b 3.495(5) .
H30a H30b 3.4956(7) 3_456
H19 H44 3.4959(4) 2_664
C32 H16 3.496(4) 3_456
C21 H42a 3.499(3) 3_556
C15 H41b 3.503(3) 3_556
C19 H41b 3.508(4) 3_556
H45a H2b 3.51233(18) 2_665
C16 H20 3.515(4) .
C18 H45c 3.515(5) 2_764
C13 C41 3.518(6) 4_656
H19 H12b 3.51877(19) 3_566
H13b H35 3.5217(3) 2_665
C8 N3 3.522(5) 1_655
C16 H30b 3.523(4) 3_556
C1 H5c 3.524(4) 3_466
N2 N3 3.524(4) .
H10 H41a 3.5264(5) 4_756
H13c H12a 3.52990(16) .
C9 C41 3.531(6) 4_756
H19 H12a 3.53096(14) 3_566
H13c H3 3.5325(2) .
C6 H13c 3.532(4) .
H37b H4 3.53961(18) .
O2 H45c 3.541(3) 2_664
H10 H41b 3.5440(7) 4_756
C20 H17 3.544(4) .
C7 H12a 3.545(4) 3_566
H4 H12b 3.5464(3) 3_566
C21 O4 3.551(4) 3_556
H43b H42b 3.5532(2) .
C11 H5a 3.555(4) 3_566
H37b H42a 3.5561(3) .
C8 H37b 3.565(4) .
C6 H43b 3.565(3) .
H4 H2b 3.5655(6) .
H30b H36 3.5673(3) .
H4 H11 3.56828(19) .
H10 H18 3.56876(16) 2_765
C32 H37a 3.569(4) 3_456
C43 H34 3.569(4) 3_556
C20 C3 3.571(5) .
C7 C15 3.573(5) .
O3 C33 3.574(5) 3_456
H3 H36 3.5744(3) .
C8 H33 3.578(4) 3_556
C37 N3 3.580(5) .
C36 H41c 3.584(4) 3_556
C31 H41c 3.584(4) 3_556
C12 H7 3.584(5) 3_466
C31 H21b 3.585(4) .
C17 C7 3.586(6) .
H5b H2b 3.5907(3) .
H13c H34 3.59248(19) 2_665
C2 H45b 3.599(4) 2_664
C8 H41a 3.599(4) 4_756
C44 H30a 3.601(3) .
N2 C32 3.602(4) .
H30a H21b 3.6020(7) .
H45a H17 3.6039(5) 2_765
O1 C7 3.606(4) .
C34 H37a 3.607(4) 3_456
C13 C11 3.608(6) .
C13 H37b 3.610(4) .
H12b H5c 3.6123(3) .
H5b H12b 3.6156(7) 3_566
H37b H20 3.61614(18) .
C13 H12b 3.618(4) .
C42 H30b 3.621(4) .
C10 H41b 3.624(5) 4_756
H19 H2a 3.6259(5) .
C14 H30b 3.628(3) .
H37b H21a 3.62830(15) .
H2a H5c 3.6283(2) .
C32 H43a 3.629(4) 3_456
C19 H33 3.629(4) 4_755
C44 H45c 3.630(3) .
C45 H5b 3.631(5) 2_665
H8 H17 3.63330(19) .
C4 H5a 3.633(3) .
C2 N3 3.634(5) .
H37b H44 3.6347(4) .
C11 H34 3.635(4) 2_665
C21 H36 3.635(4) .
H43a H18 3.6352(4) 2_765
H5b H3 3.63574(17) .
C34 H18 3.636(5) 4_745
C42 N3 3.637(5) .
H32 H9 3.63704(16) 3_456
H44 H9 3.6398(6) 1_455
C13 H41c 3.642(4) 4_656
C2 C12 3.645(6) .
C4 C12 3.646(6) .
C34 H12b 3.649(4) 2_664
C4 H12c 3.652(3) .
C13 C1 3.653(5) .
O3 H41b 3.655(3) .
C8 H16 3.655(4) .
C45 H18 3.660(5) 2_765
C3 C5 3.661(5) .
C10 H17 3.663(4) 2_765
C19 H10 3.665(4) 2_764
C20 H9 3.668(3) 2_764
C13 N3 3.671(5) .
C7 H5a 3.671(4) 3_566
C7 H16 3.673(4) .
C41 H10 3.681(5) 4_746
C31 H16 3.681(3) 3_456
O3 C43 3.682(5) .
C13 H9 3.682(4) 1_455
C18 C12 3.684(6) 3_566
C7 H12c 3.687(4) 3_566
C21 H7 3.687(3) .
C32 N3 3.690(5) 3_556
C6 C1 3.690(5) .
C42 C41 3.691(6) .
C10 C41 3.693(7) 4_756
C21 C36 3.696(6) .
C6 C13 3.700(5) .
O1 H2b 3.703(2) .
C21 C32 3.703(5) .
C41 H5c 3.704(4) 2_665
C16 H37b 3.704(4) .
O4 C44 3.704(4) .
C37 H36 3.705(3) .
C38 H30b 3.706(4) .
C2 H12b 3.714(4) .
C16 N3 3.714(5) 1_655
C11 H37b 3.720(4) .
N3 H17 3.723(3) 1_455
C15 C30 3.726(5) .
C1 H3 3.726(4) .
N2 C16 3.731(5) .
C30 C42 3.731(5) .
C5 H12b 3.731(5) 3_566
C18 C10 3.731(6) 2_764
N3 H21b 3.734(3) 3_456
C7 N1 3.735(5) .
C4 H12b 3.735(3) .
O4 H45b 3.738(3) .
C13 H8 3.739(4) 1_455
O4 H9 3.741(2) 4_746
C18 H12a 3.742(4) 3_566
C41 H42b 3.746(5) .
C45 H20 3.750(5) 2_665
C33 C41 3.751(6) 3_556
C9 H32 3.753(4) 3_556
C43 C34 3.753(6) 3_556
C18 C9 3.754(6) 2_764
C42 H37b 3.757(4) .
C11 C35 3.758(6) 2_665
C43 C33 3.758(6) 3_556
O3 H18 3.758(3) 2_665
C14 C4 3.762(5) .
C3 H43b 3.765(3) .
C40 H5b 3.765(4) 2_665
C7 H10 3.765(4) .
C31 C37 3.767(5) .
C2 H12a 3.769(4) .
C8 H11 3.770(4) .
C18 H12b 3.770(4) 3_566
C3 N3 3.770(5) .
C3 H37a 3.771(3) .
C17 C21 3.771(5) .
C34 C41 3.773(7) 3_556
C2 H37b 3.773(4) .
C16 H30a 3.774(3) 3_556
C12 H19 3.774(5) 3_466
C16 H32 3.774(3) 3_556
C36 C38 3.775(5) .
C8 C4 3.776(6) .
C14 C40 3.778(5) .
O3 H32 3.778(3) 3_456
C17 H35 3.780(4) 1_655
C11 H13b 3.784(4) .
C30 C35 3.786(6) .
N2 C44 3.786(4) .
C43 H11 3.787(4) .
C4 C10 3.787(5) .
C40 H32 3.791(4) 3_456
C38 H13c 3.792(3) .
C16 O4 3.793(4) 3_556
C36 H33 3.793(4) .
C35 H43a 3.793(5) 3_456
N1 C1 3.794(5) .
C36 H21b 3.795(4) 3_456
C19 H12a 3.795(4) 3_566
C30 C33 3.797(5) .
C21 H32 3.800(3) .
C12 H5b 3.801(5) 3_466
C37 H7 3.801(3) .
C32 H35 3.803(4) .
O4 H21b 3.803(3) 3_456
C14 H36 3.806(3) .
C1 H11 3.807(4) .
C42 H21b 3.808(4) 3_456
C19 C21 3.812(5) .
C20 C37 3.813(5) .
C16 H42a 3.815(3) 3_556
C12 H41c 3.817(5) 4_656
C1 H12a 3.817(4) 3_566
C15 H18 3.819(3) .
C40 C38 3.819(5) .
C8 C16 3.821(6) .
O1 H5a 3.822(3) 3_566
C43 C38 3.826(5) .
C17 N3 3.826(5) 1_655
C31 H37a 3.826(4) 3_456
C20 O4 3.827(4) 3_556
C35 H32 3.830(5) .
C35 H41b 3.831(5) 3_556
C19 H2a 3.831(5) .
C44 H13c 3.832(3) .
C35 H37a 3.832(5) 3_456
C2 C45 3.833(6) 2_664
C34 H45b 3.833(5) 3_456
C3 C44 3.833(5) .
C4 C12 3.835(6) 3_566
C19 H21a 3.835(4) .
C11 H3 3.836(4) .
O4 H44 3.837(2) .
C7 C12 3.838(6) 3_566
C9 O4 3.839(5) 4_756
C31 N3 3.841(5) .
C33 H36 3.844(4) .
C35 H13b 3.845(5) 2_664
O2 H41a 3.846(3) 4_656
C7 C37 3.847(5) .
N3 H3 3.847(3) .
N1 C42 3.847(4) .
C5 O3 3.848(6) 2_664
C2 H5c 3.848(4) .
C4 H20 3.848(3) .
O2 H45b 3.848(3) 2_664
C6 C2 3.848(5) .
C6 H9 3.848(3) .
C33 H9 3.848(4) 3_456
C31 C38 3.849(5) .
C13 C37 3.852(5) .
O3 C32 3.855(5) 3_456
C10 H7 3.855(4) .
C14 C21 3.857(5) .
C20 H45a 3.858(4) 2_664
C19 C9 3.859(6) 2_764
C17 C10 3.859(6) 2_764
C33 H19 3.860(4) 4_745
C20 C4 3.862(5) .
C21 C30 3.862(5) 3_556
C17 H21a 3.863(4) .
C32 H8 3.866(4) 3_456
C20 C7 3.867(5) .
O2 H12c 3.869(3) 3_466
C37 H20 3.870(3) .
C16 H19 3.872(4) .
N2 H32 3.873(3) .
C7 C18 3.877(6) .
C40 H43a 3.879(4) .
C18 H4 3.880(4) .
C11 H8 3.880(4) .
C45 H2b 3.882(4) 2_665
C5 C12 3.885(7) 3_566
C15 H30b 3.886(3) .
C30 H3 3.887(3) .
O3 H5a 3.887(3) 2_665
C36 H30b 3.887(4) 3_456
C10 H43a 3.888(5) .
C2 H13b 3.889(4) .
C12 H4 3.891(5) .
N1 H42a 3.892(3) .
C2 H36 3.894(4) .
O2 H13b 3.894(3) .
C21 H41b 3.895(3) 3_556
C20 H36 3.899(4) .
C14 C45 3.899(5) .
C17 H36 3.900(4) 1_655
C36 H41b 3.901(4) 3_556
C31 H34 3.902(4) .
C32 C40 3.903(5) 3_556
C6 C37 3.903(5) .
C45 H37a 3.904(4) .
C34 H13c 3.908(4) 2_664
O3 H12b 3.910(3) 4_646
C17 H20 3.911(4) .
C20 C41 3.911(5) 3_556
C31 H20 3.912(3) .
C9 H18 3.915(5) 2_765
C45 H33 3.916(5) 3_556
C11 C43 3.917(5) .
O1 H13a 3.918(2) .
C43 H13a 3.919(4) .
C15 H37a 3.920(3) .
C19 H16 3.920(4) .
C38 H42b 3.921(4) .
C10 H33 3.922(5) 3_556
O1 H7 3.924(2) .
C10 H5a 3.925(4) 3_566
C41 H5b 3.926(4) 2_665
C10 H42b 3.929(5) 4_756
C17 H2b 3.931(4) 1_655
O2 C5 3.934(5) 3_466
C17 H12c 3.935(4) 3_566
C9 H43b 3.938(4) .
C13 H35 3.940(4) 2_665
C38 H21b 3.941(3) 3_456
C45 H5a 3.942(5) 2_665
C36 H17 3.942(4) 1_455
C19 H5b 3.945(4) .
C5 H2b 3.945(4) .
C17 H21b 3.946(4) .
C9 H19 3.947(5) 2_765
O3 H9 3.947(3) 1_455
C6 C14 3.947(5) .
C35 H13c 3.951(4) 2_664
O1 H13b 3.951(2) .
C6 C12 3.951(6) 3_566
C42 H41c 3.952(4) .
C8 C32 3.955(5) 3_556
C40 H37a 3.956(4) .
C36 H37a 3.957(4) 3_456
C19 H45a 3.957(5) 2_664
C18 H34 3.957(4) 4_755
C15 H42a 3.959(3) 3_556
C34 H41b 3.961(5) 3_556
C15 H30a 3.962(3) 3_556
N2 C42 3.963(4) .
C45 H42a 3.964(4) .
C4 H13a 3.966(4) .
C35 H17 3.966(5) 1_455
C9 H43a 3.966(4) .
C16 H3 3.969(4) .
C21 H30b 3.970(4) 3_556
C2 H8 3.970(4) 1_455
C34 C45 3.970(7) 3_456
C15 H4 3.970(3) .
C12 H41a 3.973(5) 4_656
C4 C37 3.975(4) .
C38 H43b 3.975(4) .
C38 H2a 3.975(3) .
C17 H9 3.976(4) 2_764
C4 H5a 3.976(3) 3_566
C3 C15 3.977(5) .
C10 C43 3.980(6) .
O4 C32 3.981(5) 3_456
C44 H3 3.984(3) .
C19 H12b 3.984(4) 3_566
C4 H13b 3.985(3) .
C3 H44 3.986(3) .
C32 C41 3.988(6) 3_556
C40 C33 3.990(6) 3_456
C41 H34 3.993(5) 3_456
O3 H5c 3.993(3) 2_665
C1 H13a 3.993(4) .
C31 H30b 3.994(4) 3_456
O3 H20 3.997(3) 2_665
C41 H42a 4.000(4) .
C42 H13b 4.002(3) .
C15 H10 4.004(3) 2_764
C30 H20 4.004(3) .
C33 H42b 4.005(5) 3_456
C11 C34 4.007(6) 2_665
C41 C35 4.008(7) 3_456
C13 H45a 4.009(4) .
C19 C12 4.011(6) 3_566
C10 C35 4.013(7) 2_665
C41 H20 4.013(4) 3_456
C43 H10 4.014(4) .
C38 H16 4.016(4) 1_455
C13 H2a 4.017(4) .
C19 C7 4.019(5) .
C19 H12c 4.020(4) 3_566
C5 H45c 4.028(4) 2_664
C19 C4 4.029(5) .
C11 H43a 4.031(4) .
C30 H21a 4.031(3) 3_456
C35 H30a 4.035(4) .
C7 H32 4.036(4) 3_556
C2 H5c 4.037(4) 3_466
C8 H2b 4.037(4) 1_655
C40 H33 4.039(4) 3_456
C41 H5a 4.039(4) 2_665
C32 H21b 4.040(4) .
C17 C8 4.040(6) .
C5 C41 4.044(6) 2_664
C15 C41 4.055(5) 3_556
C9 C33 4.056(6) 3_556
C6 C5 4.059(5) 3_566
C21 C31 4.064(5) 3_556
O1 C12 4.074(6) 3_566
C16 C30 4.080(5) 3_556
C20 C2 4.085(6) .
C30 N3 4.091(5) 3_556
C7 C5 4.095(6) 3_566
C30 C44 4.102(5) .
C37 C32 4.109(5) 3_556
C15 C31 4.121(5) .
C8 C33 4.125(6) 3_556
O4 C33 4.130(5) 3_456
O1 C10 4.134(5) .
C2 C37 4.136(5) .
C16 C37 4.139(5) .
C18 C45 4.141(7) 2_764
C8 C38 4.172(6) 1_655
C1 C11 4.175(6) .
C21 C42 4.177(5) 3_556
C18 O3 4.178(5) 2_664
C20 C36 4.179(6) .
C34 C42 4.182(6) 3_456
C13 C12 4.184(6) .
O2 C6 4.187(4) .
C14 O3 4.190(5) .
C37 C33 4.193(6) 3_556
C3 C12 4.194(6) .
N2 C2 4.196(5) .
C18 C33 4.196(6) 4_755
C3 C21 4.196(5) .
O3 C38 4.197(5) .
C19 C10 4.199(6) 2_764
C21 C40 4.201(5) 3_556
C36 C41 4.207(6) 3_556
C21 C41 4.207(6) 3_556
C17 C45 4.209(6) 2_764
C31 C41 4.212(6) 3_556
C20 C30 4.212(5) .
N1 C10 4.213(5) .
C19 C3 4.219(5) .
C40 N3 4.226(5) .
C13 C45 4.239(6) .
O1 O2 4.241(4) 3_566
C5 C11 4.242(6) 3_466
N1 C45 4.244(5) .
C21 C32 4.244(5) 3_556
C3 C43 4.269(5) .
C5 C45 4.271(6) 2_664
C9 C13 4.272(6) 1_655
C9 C4 4.272(6) .
C31 O4 4.275(5) 3_556
C5 C40 4.276(6) 2_664
C6 C43 4.288(5) .
C37 C36 4.290(5) .
C21 C38 4.291(5) .
C15 C4 4.294(5) .
C13 C35 4.295(6) 2_665
C33 C45 4.296(7) 3_456
C18 C21 4.296(5) .
C20 O3 4.297(4) 2_664
C8 C15 4.299(6) .
C30 C34 4.300(5) .
C13 C42 4.302(5) .
C42 C35 4.308(6) 3_556
C12 C41 4.308(7) 4_656
C6 C5 4.312(6) .
C12 C34 4.314(7) 2_665
C8 C13 4.314(6) 1_655
C7 C21 4.315(5) .
C20 C31 4.315(5) .
C9 C32 4.316(6) 3_556
C14 C11 4.317(5) .
N2 C35 4.321(5) .
C17 C9 4.322(6) 2_764
O1 C34 4.324(5) 2_665
O2 C38 4.326(4) .
C10 C40 4.342(6) 4_756
C11 O4 4.349(5) 4_756
O2 C45 4.354(5) 2_664
C8 C41 4.357(6) 4_756
C9 N3 4.358(6) 1_655
C21 N3 4.359(5) 3_556
C6 C15 4.363(5) .
C20 C6 4.367(5) .
C31 N3 4.369(5) 3_556
O3 C34 4.372(6) 3_456
C16 C42 4.372(5) 3_556
C32 C38 4.382(5) 3_556
C31 C37 4.382(5) 3_456
C17 O4 4.386(5) 3_556
C9 C43 4.387(6) .
O2 C14 4.387(4) .
C8 C37 4.388(5) .
C8 C5 4.390(6) 3_566
N2 C19 4.393(5) .
C7 N3 4.408(5) 1_655
C16 C10 4.411(5) 2_764
C7 C14 4.418(5) .
C17 C36 4.420(6) 1_655
C16 C32 4.423(5) 3_556
C17 C35 4.425(6) 1_655
C19 C41 4.426(6) 3_556
C15 C36 4.432(6) .

loop_
_geom_torsion_atom_site_label_1
_geom_torsion_atom_site_label_2
_geom_torsion_atom_site_label_3
_geom_torsion_atom_site_label_4
_geom_torsion
C1 O1 C4 C3 -56.5(4)
C1 O1 C4 C6 178.5(3)
C1 O1 C4 H4 53.6(4)
C4 O1 C1 O2 57.6(4)
C4 O1 C1 C5 -67.5(4)
C4 O1 C1 C12 172.2(3)
C16 C17 C18 C19 -.2(6)
C16 C17 C18 H18 162.4(4)
H17 C17 C18 C19 165.4(4)
H17 C17 C18 H18 -32.0(7)
C18 C17 C16 C15 -.2(6)
C18 C17 C16 H16 -172.2(3)
H17 C17 C16 C15 -157.3(6)
H17 C17 C16 H16 30.7(8)
C37 N2 C21 C15 -85.4(3)
C37 N2 C21 H21b 50.8(4)
C37 N2 C21 H21a 171.5(3)
C30 N2 C21 C15 154.0(3)
C30 N2 C21 H21b -69.8(4)
C30 N2 C21 H21a 51.0(4)
C21 N2 C37 C14 162.1(3)
C21 N2 C37 H37b 61.9(3)
C21 N2 C37 H37a -79.7(4)
C30 N2 C37 C14 -80.4(3)
C30 N2 C37 H37b 179.4(3)
C30 N2 C37 H37a 37.8(5)
C21 N2 C30 C31 -75.5(3)
C21 N2 C30 H30a 165.2(3)
C21 N2 C30 H30b 55.4(3)
C37 N2 C30 C31 164.6(3)
C37 N2 C30 H30a 45.3(4)
C37 N2 C30 H30b -64.6(3)
C15 C20 C19 C18 .5(5)
C15 C20 C19 H19 -174.8(4)
H20 C20 C19 C18 177.8(3)
H20 C20 C19 H19 2.5(5)
C19 C20 C15 C21 -175.8(3)
C19 C20 C15 C16 -.9(5)
H20 C20 C15 C21 7.6(6)
H20 C20 C15 C16 -177.5(3)
C20 C19 C18 C17 .0(6)
C20 C19 C18 H18 -167.3(3)
H19 C19 C18 C17 176.2(3)
H19 C19 C18 H18 8.9(4)
C2 O2 C1 O1 -55.8(4)
C2 O2 C1 C5 68.7(4)
C2 O2 C1 C12 -169.1(3)
C1 O2 C2 C3 55.7(4)
C1 O2 C2 H2a -68.8(4)
C1 O2 C2 H2b 176.0(3)
C8 C7 C6 C4 -174.3(3)
C8 C7 C6 C11 3.8(5)
H7 C7 C6 C4 .4(5)
H7 C7 C6 C11 178.5(3)
C6 C7 C8 C9 -2.7(6)
C6 C7 C8 H8 -166.7(3)
H7 C7 C8 C9 -177.2(4)
H7 C7 C8 H8 18.8(5)
C4 C3 N1 C14 -140.5(3)
C4 C3 N1 C13 83.1(4)
C2 C3 N1 C14 96.1(3)
C2 C3 N1 C13 -40.3(4)
H3 C3 N1 C14 -31.5(4)
H3 C3 N1 C13 -167.9(3)
N1 C3 C4 O1 -80.7(3)
N1 C3 C4 C6 41.2(4)
N1 C3 C4 H4 167.4(3)
C2 C3 C4 O1 49.0(4)
C2 C3 C4 C6 171.0(3)
C2 C3 C4 H4 -62.9(3)
H3 C3 C4 O1 165.8(3)
H3 C3 C4 C6 -72.2(3)
H3 C3 C4 H4 54.0(3)
N1 C3 C2 O2 76.6(4)
N1 C3 C2 H2a -157.0(3)
N1 C3 C2 H2b -43.6(4)
C4 C3 C2 O2 -49.8(4)
C4 C3 C2 H2a 76.6(3)
C4 C3 C2 H2b -170.1(3)
H3 C3 C2 O2 -158.2(3)
H3 C3 C2 H2a -31.8(4)
H3 C3 C2 H2b 81.6(4)
C7 C6 C4 O1 -150.0(3)
C7 C6 C4 C3 86.3(4)
C7 C6 C4 H4 -32.0(5)
C11 C6 C4 O1 32.0(4)
C11 C6 C4 C3 -91.7(4)
C11 C6 C4 H4 150.0(3)
C7 C6 C11 C10 -1.9(6)
C7 C6 C11 H11 -163.0(3)
C4 C6 C11 C10 176.1(4)
C4 C6 C11 H11 15.0(5)
C3 N1 C14 C37 53.3(4)
C3 N1 C14 C44 174.4(3)
C3 N1 C14 C38 -69.5(4)
C13 N1 C14 C37 -170.7(3)
C13 N1 C14 C44 -49.5(4)
C13 N1 C14 C38 66.5(4)
C3 N1 C13 H13c -33.2(4)
C3 N1 C13 H13b -166.3(3)
C3 N1 C13 H13a 84.6(4)
C14 N1 C13 H13c -169.8(3)
C14 N1 C13 H13b 57.2(4)
C14 N1 C13 H13a -51.9(4)
C7 C8 C9 C10 -.3(6)
C7 C8 C9 H9 179.4(4)
H8 C8 C9 C10 160.0(4)
H8 C8 C9 H9 -20.3(7)
N1 C14 C37 N2 -101.1(3)
N1 C14 C37 H37b 8.3(3)
N1 C14 C37 H37a 125.7(3)
C44 C14 C37 N2 137.8(3)
C44 C14 C37 H37b -112.8(3)
C44 C14 C37 H37a 4.6(3)
C38 C14 C37 N2 19.9(4)
C38 C14 C37 H37b 129.3(3)
C38 C14 C37 H37a -113.3(3)
N1 C14 C44 C43 -56.8(4)
N1 C14 C44 C42 176.9(3)
N1 C14 C44 H44 58.7(4)
C37 C14 C44 C43 65.0(3)
C37 C14 C44 C42 -61.3(4)
C37 C14 C44 H44 -179.5(3)
C38 C14 C44 C43 -174.0(3)
C38 C14 C44 C42 59.7(4)
C38 C14 C44 H44 -58.6(3)
N1 C14 C38 N3 -41(4)
C37 C14 C38 N3 -164(4)
C44 C14 C38 N3 76(4)
N2 C21 C15 C20 -41.7(4)
N2 C21 C15 C16 143.3(3)
H21b C21 C15 C20 179.1(3)
H21b C21 C15 C16 4.1(4)
H21a C21 C15 C20 81.7(4)
H21a C21 C15 C16 -93.3(3)
C8 C9 C10 C11 2.2(7)
C8 C9 C10 H10 169.9(4)
H9 C9 C10 C11 -177.5(4)
H9 C9 C10 H10 -9.8(7)
C20 C15 C16 C17 .8(5)
C20 C15 C16 H16 172.4(3)
C21 C15 C16 C17 175.8(3)
C21 C15 C16 H16 -12.6(5)
H5a C5 C1 O1 179.3(4)
H5a C5 C1 O2 55.9(5)
H5a C5 C1 C12 -64.0(5)
H5b C5 C1 O1 76.0(5)
H5b C5 C1 O2 -47.5(5)
H5b C5 C1 C12 -167.3(4)
H5c C5 C1 O1 -40.8(4)
H5c C5 C1 O2 -164.3(3)
H5c C5 C1 C12 75.9(5)
O1 C1 C12 H12c 59.2(4)
O1 C1 C12 H12a -158.9(4)
O1 C1 C12 H12b -60.2(5)
O2 C1 C12 H12c 175.5(4)
O2 C1 C12 H12a -42.6(6)
O2 C1 C12 H12b 56.1(5)
C5 C1 C12 H12c -61.4(5)
C5 C1 C12 H12a 80.4(5)
C5 C1 C12 H12b 179.2(4)
C6 C11 C10 C9 -1.1(6)
C6 C11 C10 H10 -168.6(4)
H11 C11 C10 C9 159.1(4)
H11 C11 C10 H10 -8.4(7)
C36 C31 C30 N2 -54.2(4)
C36 C31 C30 H30a 69.5(4)
C36 C31 C30 H30b -171.7(3)
C32 C31 C30 N2 127.1(3)
C32 C31 C30 H30a -109.2(4)
C32 C31 C30 H30b 9.6(5)
C30 C31 C36 C35 -177.7(4)
C30 C31 C36 H36 -1.7(5)
C32 C31 C36 C35 1.0(6)
C32 C31 C36 H36 177.0(3)
C30 C31 C32 C33 179.2(4)
C30 C31 C32 H32 -.4(6)
C36 C31 C32 C33 .5(6)
C36 C31 C32 H32 -179.1(4)
C41 O4 C40 O3 .3(5)
C41 O4 C40 C42 -178.8(3)
C40 O4 C41 H41a -89.6(4)
C40 O4 C41 H41b 164.7(3)
C40 O4 C41 H41c 47.0(4)
C45 C43 C44 C14 168.0(3)
C45 C43 C44 C42 -66.1(4)
C45 C43 C44 H44 55.0(4)
H43a C43 C44 C14 -68.3(4)
H43a C43 C44 C42 57.7(4)
H43a C43 C44 H44 178.8(3)
H43b C43 C44 C14 58.2(4)
H43b C43 C44 C42 -175.9(3)
H43b C43 C44 H44 -54.8(4)
C44 C43 C45 H45a -59.4(5)
C44 C43 C45 H45b 54.2(6)
C44 C43 C45 H45c -171.3(6)
H43a C43 C45 H45a 176.3(4)
H43a C43 C45 H45b -70.2(6)
H43a C43 C45 H45c 64.3(8)
H43b C43 C45 H45a 50.9(5)
H43b C43 C45 H45b 164.4(4)
H43b C43 C45 H45c -61.1(8)
C14 C44 C42 C40 -136.0(3)
C14 C44 C42 H42a -4.4(5)
C14 C44 C42 H42b 121.5(3)
C43 C44 C42 C40 98.3(4)
C43 C44 C42 H42a -130.1(4)
C43 C44 C42 H42b -4.3(4)
H44 C44 C42 C40 -21.5(4)
H44 C44 C42 H42a 110.1(4)
H44 C44 C42 H42b -124.1(3)
C31 C36 C35 C34 -1.7(7)
C31 C36 C35 H35 175.7(4)
H36 C36 C35 C34 -176.6(4)
H36 C36 C35 H35 .8(8)
C31 C32 C33 C34 -1.3(6)
C31 C32 C33 H33 -173.9(4)
H32 C32 C33 C34 178.4(4)
H32 C32 C33 H33 5.8(7)
O4 C40 C42 C44 -179.6(3)
O4 C40 C42 H42a 54.1(5)
O4 C40 C42 H42b -66.5(3)
O3 C40 C42 C44 1.3(6)
O3 C40 C42 H42a -125.0(4)
O3 C40 C42 H42b 114.4(4)
C35 C34 C33 C32 .6(7)
C35 C34 C33 H33 173.4(4)
H34 C34 C33 C32 172.9(4)
H34 C34 C33 H33 -14.3(6)
C33 C34 C35 C36 1.0(7)
C33 C34 C35 H35 -176.6(4)
H34 C34 C35 C36 -169.1(5)
H34 C34 C35 H35 13.3(8)

loop_
_reflns_scale_meas_F
1.2428
